data_2230823
loop_
_publ_author_name
'Sheikh, Tahir Ali'
'Khan, Islam Ullah'
'Harrison, William T. A.'
Ejaz

_publ_section_title
;
 <i>N</i>-[3-(Benzenesulfonamido)propyl]benzenesulfonamide
;
_journal_coeditor_code OM2431
_journal_issue 7
_journal_name_full 'Acta Crystallographica Section E'
_journal_page_first o1737
_journal_paper_doi 10.1107/S1600536811020150
_journal_volume 67
_journal_year 2011
_chemical_formula_iupac 'C15 H18 N2 O4 S2'
_chemical_formula_moiety 'C15 H18 N2 O4 S2'
_chemical_formula_sum 'C15 H18 N2 O4 S2'
_chemical_formula_weight 354.43
_chemical_name_systematic
;
<i>N</i>-[3-(Benzenesulfonamido)propyl]benzenesulfonamide
;
_space_group_IT_number 61
_symmetry_cell_setting orthorhombic
_symmetry_space_group_name_Hall '-P 2ac 2ab'
_symmetry_space_group_name_H-M 'P b c a'
_atom_sites_solution_hydrogens 'difmap (N-H) and geom (C-H)'
_atom_sites_solution_primary direct
_atom_sites_solution_secondary difmap
_audit_creation_method SHELXL-97
_cell_angle_alpha 90.00
_cell_angle_beta 90.00
_cell_angle_gamma 90.00
_cell_formula_units_Z 8
_cell_length_a 9.2650(13)
_cell_length_b 16.402(2)
_cell_length_c 22.740(3)
_cell_measurement_reflns_used 2014
_cell_measurement_temperature 296(2)
_cell_measurement_theta_max 21.23
_cell_measurement_theta_min 2.64
_cell_volume 3455.7(8)
_computing_cell_refinement 'SAINT (Bruker, 2007)'
_computing_data_collection 'APEX2 (Bruker, 2007)'
_computing_data_reduction 'SAINT (Bruker, 2007)'
_computing_molecular_graphics 'ORTEP-3 (Farrugia, 1997)'
_computing_publication_material 'SHELXL97 (Sheldrick, 2008)'
_computing_structure_refinement 'SHELXL97 (Sheldrick, 2008)'
_computing_structure_solution 'SHELXS97 (Sheldrick, 2008)'
_diffrn_ambient_temperature 296(2)
_diffrn_measured_fraction_theta_full 0.998
_diffrn_measured_fraction_theta_max 0.998
_diffrn_measurement_device_type 'Bruker APEXII CCD'
_diffrn_measurement_method \w
_diffrn_radiation_monochromator graphite
_diffrn_radiation_source 'fine-focus sealed tube'
_diffrn_radiation_type MoK\a
_diffrn_radiation_wavelength 0.71073
_diffrn_reflns_av_R_equivalents 0.0909
_diffrn_reflns_av_sigmaI/netI 0.0908
_diffrn_reflns_limit_h_max 11
_diffrn_reflns_limit_h_min -5
_diffrn_reflns_limit_k_max 20
_diffrn_reflns_limit_k_min -18
_diffrn_reflns_limit_l_max 27
_diffrn_reflns_limit_l_min -28
_diffrn_reflns_number 13896
_diffrn_reflns_theta_full 26.00
_diffrn_reflns_theta_max 26.00
_diffrn_reflns_theta_min 2.48
_diffrn_standards_decay_% 0
_exptl_absorpt_coefficient_mu 0.328
_exptl_absorpt_correction_type none
_exptl_crystal_colour colourless
_exptl_crystal_density_diffrn 1.363
_exptl_crystal_density_method 'not measured'
_exptl_crystal_description prism
_exptl_crystal_F_000 1488
_exptl_crystal_size_max 0.40
_exptl_crystal_size_mid 0.20
_exptl_crystal_size_min 0.20
_refine_diff_density_max 0.234
_refine_diff_density_min -0.354
_refine_ls_extinction_method none
_refine_ls_goodness_of_fit_ref 1.033
_refine_ls_hydrogen_treatment mixed
_refine_ls_matrix_type full
_refine_ls_number_parameters 215
_refine_ls_number_reflns 3393
_refine_ls_number_restraints 0
_refine_ls_restrained_S_all 1.033
_refine_ls_R_factor_all 0.1514
_refine_ls_R_factor_gt 0.0686
_refine_ls_shift/su_max 0.000
_refine_ls_shift/su_mean 0.000
_refine_ls_structure_factor_coef Fsqd
_refine_ls_weighting_details 'calc w=1/[\s^2^(Fo^2^)+(0.0722P)^2^+0.3591P] where P=(Fo^2^+2Fc^2^)/3'
_refine_ls_weighting_scheme calc
_refine_ls_wR_factor_gt 0.1534
_refine_ls_wR_factor_ref 0.1808
_reflns_number_gt 1607
_reflns_number_total 3393
_reflns_threshold_expression I>2\s(I)
_cod_data_source_file om2431.cif
_cod_data_source_block I
_cod_original_cell_volume 3455.5(8)
_cod_database_code 2230823
_cod_database_fobs_code 2230823

loop_
_symmetry_equiv_pos_as_xyz
'x, y, z'
'-x+1/2, -y, z+1/2'
'-x, y+1/2, -z+1/2'
'x+1/2, -y+1/2, -z'
'-x, -y, -z'
'x-1/2, y, -z-1/2'
'x, -y-1/2, z-1/2'
'-x-1/2, y-1/2, z'

loop_
_atom_site_type_symbol
_atom_site_label
_atom_site_fract_x
_atom_site_fract_y
_atom_site_fract_z
_atom_site_U_iso_or_equiv
_atom_site_adp_type
_atom_site_calc_flag
_atom_site_refinement_flags
_atom_site_occupancy
_atom_site_symmetry_multiplicity
_atom_site_disorder_assembly
_atom_site_disorder_group
C C1 0.1983(7) 0.4365(4) 0.3462(2) 0.0749(16) Uani d . 1 1 . .
C C2 0.0703(9) 0.4669(4) 0.3255(3) 0.102(2) Uani d . 1 1 . .
H H2A 0.0580 0.5230 0.3219 0.123 Uiso calc R 1 1 . .
C C3 -0.0417(9) 0.4144(6) 0.3098(3) 0.124(3) Uani d . 1 1 . .
H H3A -0.1276 0.4354 0.2950 0.148 Uiso calc R 1 1 . .
C C4 -0.0255(10) 0.3346(5) 0.3158(3) 0.118(3) Uani d . 1 1 . .
H H4A -0.1004 0.2997 0.3053 0.141 Uiso calc R 1 1 . .
C C5 0.0988(12) 0.3034(4) 0.3372(3) 0.118(3) Uani d . 1 1 . .
H H5 0.1090 0.2473 0.3414 0.142 Uiso calc R 1 1 . .
C C6 0.2110(8) 0.3546(4) 0.3528(3) 0.102(2) Uani d . 1 1 . .
H H6 0.2958 0.3327 0.3679 0.123 Uiso calc R 1 1 . .
C C7 0.1906(5) 0.5379(3) 0.4664(2) 0.0624(13) Uani d . 1 1 . .
H H7A 0.1191 0.4948 0.4645 0.075 Uiso calc R 1 1 . .
H H7B 0.1539 0.5845 0.4447 0.075 Uiso calc R 1 1 . .
C C8 0.2153(5) 0.5616(3) 0.5296(2) 0.0603(13) Uani d . 1 1 . .
H H8A 0.1224 0.5666 0.5489 0.072 Uiso calc R 1 1 . .
H H8B 0.2677 0.5179 0.5489 0.072 Uiso calc R 1 1 . .
C C9 0.2973(4) 0.6398(2) 0.5381(2) 0.0556(12) Uani d . 1 1 . .
H H9A 0.3180 0.6476 0.5795 0.067 Uiso calc R 1 1 . .
H H9B 0.3883 0.6371 0.5171 0.067 Uiso calc R 1 1 . .
C C10 0.3019(4) 0.8225(2) 0.5942(2) 0.0490(11) Uani d . 1 1 . .
C C11 0.4299(5) 0.7968(3) 0.6201(2) 0.0680(14) Uani d . 1 1 . .
H H11 0.5002 0.7705 0.5980 0.082 Uiso calc R 1 1 . .
C C12 0.4507(8) 0.8108(4) 0.6785(3) 0.096(2) Uani d . 1 1 . .
H H12 0.5355 0.7930 0.6963 0.116 Uiso calc R 1 1 . .
C C13 0.3495(10) 0.8504(5) 0.7115(3) 0.106(2) Uani d . 1 1 . .
H H13 0.3650 0.8589 0.7514 0.128 Uiso calc R 1 1 . .
C C14 0.2258(8) 0.8775(3) 0.6857(3) 0.095(2) Uani d . 1 1 . .
H H14 0.1585 0.9061 0.7079 0.114 Uiso calc R 1 1 . .
C C15 0.1992(6) 0.8627(3) 0.6261(3) 0.0738(15) Uani d . 1 1 . .
H H15 0.1136 0.8798 0.6087 0.089 Uiso calc R 1 1 . .
S S1 0.33690(18) 0.50195(11) 0.36927(6) 0.0851(5) Uani d . 1 1 . .
S S2 0.27067(10) 0.79981(7) 0.52013(5) 0.0495(4) Uani d . 1 1 . .
N N1 0.3261(4) 0.5097(3) 0.43942(19) 0.0622(12) Uani d . 1 1 . .
H H1 0.349(5) 0.466(3) 0.455(2) 0.064(17) Uiso d . 1 1 . .
N N2 0.2115(3) 0.7085(2) 0.51605(18) 0.0547(10) Uani d . 1 1 . .
H H2 0.135(5) 0.708(3) 0.525(2) 0.066 Uiso d . 1 1 . .
O O1 0.3051(5) 0.5811(3) 0.34561(18) 0.1226(17) Uani d . 1 1 . .
O O2 0.4721(5) 0.4642(3) 0.35702(17) 0.1228(17) Uani d . 1 1 . .
O O3 0.4064(3) 0.8029(2) 0.49056(13) 0.0654(9) Uani d . 1 1 . .
O O4 0.1556(3) 0.85005(18) 0.49911(14) 0.0637(9) Uani d . 1 1 . .

loop_
_atom_site_aniso_label
_atom_site_aniso_U_11
_atom_site_aniso_U_22
_atom_site_aniso_U_33
_atom_site_aniso_U_12
_atom_site_aniso_U_13
_atom_site_aniso_U_23
C1 0.106(5) 0.064(4) 0.054(3) -0.007(3) 0.002(3) 0.011(3)
C2 0.140(6) 0.064(4) 0.104(5) -0.017(4) -0.029(5) 0.018(3)
C3 0.137(7) 0.110(7) 0.125(6) -0.012(5) -0.049(5) -0.002(5)
C4 0.170(8) 0.086(6) 0.097(5) -0.031(6) -0.025(5) -0.008(4)
C5 0.202(9) 0.059(5) 0.093(5) -0.010(6) -0.022(6) -0.010(4)
C6 0.144(6) 0.072(5) 0.090(4) 0.001(5) -0.016(4) -0.009(4)
C7 0.051(3) 0.048(3) 0.088(4) -0.005(2) -0.003(3) -0.006(3)
C8 0.053(3) 0.045(3) 0.083(4) -0.003(2) 0.002(3) 0.005(2)
C9 0.044(2) 0.046(3) 0.077(3) 0.005(2) -0.013(2) 0.000(2)
C10 0.045(3) 0.033(2) 0.068(3) 0.0005(19) 0.009(2) 0.000(2)
C11 0.055(3) 0.067(4) 0.082(4) 0.005(3) -0.008(3) -0.011(3)
C12 0.103(5) 0.098(5) 0.088(5) -0.012(4) -0.021(4) -0.020(4)
C13 0.144(7) 0.089(5) 0.086(5) -0.015(5) -0.001(5) -0.005(4)
C14 0.122(6) 0.063(4) 0.099(5) -0.010(4) 0.045(5) -0.017(4)
C15 0.069(4) 0.055(4) 0.098(4) 0.001(3) 0.017(3) 0.006(3)
S1 0.0949(12) 0.0843(12) 0.0762(10) -0.0253(10) 0.0100(8) 0.0154(9)
S2 0.0281(5) 0.0490(7) 0.0714(8) 0.0022(5) 0.0015(5) 0.0115(6)
N1 0.062(3) 0.049(3) 0.075(3) -0.004(2) -0.002(2) 0.005(2)
N2 0.0289(17) 0.048(2) 0.087(3) 0.0049(18) -0.001(2) 0.007(2)
O1 0.176(5) 0.095(3) 0.098(3) -0.049(3) -0.024(3) 0.050(3)
O2 0.091(3) 0.169(5) 0.108(3) -0.015(3) 0.045(3) -0.021(3)
O3 0.0318(15) 0.090(2) 0.075(2) -0.0012(16) 0.0080(15) 0.0128(18)
O4 0.0395(16) 0.057(2) 0.095(2) 0.0091(15) -0.0078(16) 0.0255(17)

loop_
_atom_type_symbol
_atom_type_description
_atom_type_scat_dispersion_real
_atom_type_scat_dispersion_imag
_atom_type_scat_source
C C 0.0033 0.0016 'International Tables Vol C Tables 4.2.6.8 and 6.1.1.4'
H H 0.0000 0.0000 'International Tables Vol C Tables 4.2.6.8 and 6.1.1.4'
N N 0.0061 0.0033 'International Tables Vol C Tables 4.2.6.8 and 6.1.1.4'
O O 0.0106 0.0060 'International Tables Vol C Tables 4.2.6.8 and 6.1.1.4'
S S 0.1246 0.1234 'International Tables Vol C Tables 4.2.6.8 and 6.1.1.4'

loop_
_geom_angle_atom_site_label_1
_geom_angle_atom_site_label_2
_geom_angle_atom_site_label_3
_geom_angle_site_symmetry_1
_geom_angle_site_symmetry_3
_geom_angle
_geom_angle_publ_flag
C6 C1 C2 . . 118.3(6) ?
C6 C1 S1 . . 120.7(5) ?
C2 C1 S1 . . 120.9(5) ?
C1 C2 C3 . . 120.4(6) ?
C1 C2 H2A . . 119.8 ?
C3 C2 H2A . . 119.8 ?
C4 C3 C2 . . 120.0(8) ?
C4 C3 H3A . . 120.0 ?
C2 C3 H3A . . 120.0 ?
C3 C4 C5 . . 120.5(8) ?
C3 C4 H4A . . 119.7 ?
C5 C4 H4A . . 119.7 ?
C4 C5 C6 . . 120.3(7) ?
C4 C5 H5 . . 119.9 ?
C6 C5 H5 . . 119.9 ?
C1 C6 C5 . . 120.5(7) ?
C1 C6 H6 . . 119.7 ?
C5 C6 H6 . . 119.7 ?
N1 C7 C8 . . 110.4(4) ?
N1 C7 H7A . . 109.6 ?
C8 C7 H7A . . 109.6 ?
N1 C7 H7B . . 109.6 ?
C8 C7 H7B . . 109.6 ?
H7A C7 H7B . . 108.1 ?
C9 C8 C7 . . 114.8(4) ?
C9 C8 H8A . . 108.6 ?
C7 C8 H8A . . 108.6 ?
C9 C8 H8B . . 108.6 ?
C7 C8 H8B . . 108.6 ?
H8A C8 H8B . . 107.6 ?
N2 C9 C8 . . 109.8(3) ?
N2 C9 H9A . . 109.7 ?
C8 C9 H9A . . 109.7 ?
N2 C9 H9B . . 109.7 ?
C8 C9 H9B . . 109.7 ?
H9A C9 H9B . . 108.2 ?
C15 C10 C11 . . 120.9(5) ?
C15 C10 S2 . . 120.0(4) ?
C11 C10 S2 . . 119.1(4) ?
C12 C11 C10 . . 118.9(5) ?
C12 C11 H11 . . 120.5 ?
C10 C11 H11 . . 120.5 ?
C11 C12 C13 . . 121.2(6) ?
C11 C12 H12 . . 119.4 ?
C13 C12 H12 . . 119.4 ?
C14 C13 C12 . . 119.8(6) ?
C14 C13 H13 . . 120.1 ?
C12 C13 H13 . . 120.1 ?
C13 C14 C15 . . 120.6(6) ?
C13 C14 H14 . . 119.7 ?
C15 C14 H14 . . 119.7 ?
C10 C15 C14 . . 118.4(5) ?
C10 C15 H15 . . 120.8 ?
C14 C15 H15 . . 120.8 ?
O2 S1 O1 . . 120.0(3) ?
O2 S1 N1 . . 106.5(3) ?
O1 S1 N1 . . 106.8(3) ?
O2 S1 C1 . . 108.6(3) ?
O1 S1 C1 . . 106.9(3) ?
N1 S1 C1 . . 107.4(2) ?
O3 S2 O4 . . 118.66(18) ?
O3 S2 N2 . . 107.9(2) ?
O4 S2 N2 . . 105.36(18) ?
O3 S2 C10 . . 107.48(19) ?
O4 S2 C10 . . 108.8(2) ?
N2 S2 C10 . . 108.2(2) ?
C7 N1 S1 . . 119.5(4) ?
C7 N1 H1 . . 108(3) ?
S1 N1 H1 . . 110(3) ?
C9 N2 S2 . . 121.0(3) ?
C9 N2 H2 . . 115(4) ?
S2 N2 H2 . . 109(4) ?

loop_
_geom_bond_atom_site_label_1
_geom_bond_atom_site_label_2
_geom_bond_site_symmetry_2
_geom_bond_distance
_geom_bond_publ_flag
C1 C6 . 1.357(7) ?
C1 C2 . 1.370(8) ?
C1 S1 . 1.754(6) ?
C2 C3 . 1.395(9) ?
C2 H2A . 0.9300 ?
C3 C4 . 1.325(9) ?
C3 H3A . 0.9300 ?
C4 C5 . 1.351(9) ?
C4 H4A . 0.9300 ?
C5 C6 . 1.382(9) ?
C5 H5 . 0.9300 ?
C6 H6 . 0.9300 ?
C7 N1 . 1.471(6) ?
C7 C8 . 1.506(6) ?
C7 H7A . 0.9700 ?
C7 H7B . 0.9700 ?
C8 C9 . 1.503(6) ?
C8 H8A . 0.9700 ?
C8 H8B . 0.9700 ?
C9 N2 . 1.468(5) ?
C9 H9A . 0.9700 ?
C9 H9B . 0.9700 ?
C10 C15 . 1.368(6) ?
C10 C11 . 1.390(6) ?
C10 S2 . 1.748(5) ?
C11 C12 . 1.362(7) ?
C11 H11 . 0.9300 ?
C12 C13 . 1.365(9) ?
C12 H12 . 0.9300 ?
C13 C14 . 1.362(9) ?
C13 H13 . 0.9300 ?
C14 C15 . 1.398(7) ?
C14 H14 . 0.9300 ?
C15 H15 . 0.9300 ?
S1 O2 . 1.424(4) ?
S1 O1 . 1.435(4) ?
S1 N1 . 1.603(4) ?
S2 O3 . 1.427(3) ?
S2 O4 . 1.430(3) ?
S2 N2 . 1.597(4) ?
N1 H1 . 0.82(4) ?
N2 H2 . 0.74(4) ?

loop_
_geom_hbond_atom_site_label_D
_geom_hbond_atom_site_label_H
_geom_hbond_atom_site_label_A
_geom_hbond_site_symmetry_A
_geom_hbond_distance_DH
_geom_hbond_distance_HA
_geom_hbond_distance_DA
_geom_hbond_angle_DHA
N1 H1 O4 8_655 0.82(4) 2.15(5) 2.954(6) 164(4)
N2 H2 O3 4_466 0.74(4) 2.15(4) 2.836(4) 154(5)
C9 H9B O4 4_566 0.97 2.51 3.430(5) 158
C13 H13 O1 7_576 0.93 2.42 3.276(8) 153

loop_
_geom_torsion_atom_site_label_1
_geom_torsion_atom_site_label_2
_geom_torsion_atom_site_label_3
_geom_torsion_atom_site_label_4
_geom_torsion_site_symmetry_1
_geom_torsion_site_symmetry_2
_geom_torsion_site_symmetry_3
_geom_torsion_site_symmetry_4
_geom_torsion
_geom_torsion_publ_flag
C6 C1 C2 C3 . . . . -2.1(9) ?
S1 C1 C2 C3 . . . . -177.1(5) ?
C1 C2 C3 C4 . . . . 1.2(11) ?
C2 C3 C4 C5 . . . . 0.0(12) ?
C3 C4 C5 C6 . . . . -0.2(12) ?
C2 C1 C6 C5 . . . . 1.9(9) ?
S1 C1 C6 C5 . . . . 176.9(5) ?
C4 C5 C6 C1 . . . . -0.8(10) ?
N1 C7 C8 C9 . . . . 72.5(5) ?
C7 C8 C9 N2 . . . . 65.7(5) ?
C15 C10 C11 C12 . . . . 1.4(7) ?
S2 C10 C11 C12 . . . . -176.6(4) ?
C10 C11 C12 C13 . . . . -1.0(9) ?
C11 C12 C13 C14 . . . . -0.8(10) ?
C12 C13 C14 C15 . . . . 2.2(10) ?
C11 C10 C15 C14 . . . . 0.0(7) ?
S2 C10 C15 C14 . . . . 178.0(4) ?
C13 C14 C15 C10 . . . . -1.8(8) ?
C6 C1 S1 O2 . . . . 37.4(5) ?
C2 C1 S1 O2 . . . . -147.7(5) ?
C6 C1 S1 O1 . . . . 168.2(5) ?
C2 C1 S1 O1 . . . . -16.9(6) ?
C6 C1 S1 N1 . . . . -77.5(5) ?
C2 C1 S1 N1 . . . . 97.4(5) ?
C15 C10 S2 O3 . . . . 147.5(4) ?
C11 C10 S2 O3 . . . . -34.5(4) ?
C15 C10 S2 O4 . . . . 17.8(4) ?
C11 C10 S2 O4 . . . . -164.2(3) ?
C15 C10 S2 N2 . . . . -96.2(4) ?
C11 C10 S2 N2 . . . . 81.8(4) ?
C8 C7 N1 S1 . . . . -165.2(3) ?
O2 S1 N1 C7 . . . . -173.0(4) ?
O1 S1 N1 C7 . . . . 57.7(4) ?
C1 S1 N1 C7 . . . . -56.7(4) ?
C8 C9 N2 S2 . . . . 179.2(3) ?
O3 S2 N2 C9 . . . . 56.7(4) ?
O4 S2 N2 C9 . . . . -175.6(3) ?
C10 S2 N2 C9 . . . . -59.3(4) ?

loop_
_cod_related_entry_id
_cod_related_entry_database
_cod_related_entry_code
1 ChemSpider 2819391
